data_2100079
loop_
_publ_author_name
'Richard E. Marsh'

_publ_section_title
;
 Space group <i>P</i>1: an update
;
_journal_issue 3
_journal_name_full 'Acta Crystallographica Section B'
_journal_page_first 359
_journal_page_last 359
_journal_paper_doi 10.1107/S0108768105009651
_journal_volume 61
_journal_year 2005
_chemical_formula_moiety 'C13 H21 N2 O5 Cl S'
_chemical_formula_sum 'C13 H21 Cl N2 O5 S'
_space_group_crystal_system monoclinic
_symmetry_space_group_name_H-M 'C 1 2 1'
_audit_creation_method CRYM
_cell_angle_alpha 90
_cell_angle_beta 119.85
_cell_angle_gamma 90
_cell_formula_units_Z 4
_cell_length_a 19.1270
_cell_length_b 6.8970
_cell_length_c 15.1470
_cell_volume 1733.081
_cod_data_source_file bk0148.cif
_cod_data_source_block ROFTUB
_cod_depositor_comments
;
  Added moiety chemical formula and Z value from Marsh (2005) paper.
  The summary chemical formula is calculated from moiety formula using
  AdHocParser
  (svn://www.crystallography.net/cod-tools/trunk/Formulae/AdHocParser.yp,
  revision 1441.)

  Andrius Merkys
  2013-11-11
;
_cod_original_sg_symbol_H-M 'C 2'
_cod_original_formula_sum 'not given'
_cod_database_code 2100079

loop_
_atom_site_label
_atom_site_fract_x
_atom_site_fract_y
_atom_site_fract_z
_atom_site_type_symbol
S1 -0.02987 0.59218 -0.27295 S
C1 0.07730 0.54475 -0.21840 C
N1 0.09500 0.39835 -0.13925 N
C2 0.03360 0.38080 -0.10980 C
C3 -0.01875 0.55575 -0.14850 C
C4 0.12630 0.72930 -0.17540 C
N2 0.10593 0.87617 -0.25260 N
C5 0.14530 0.87655 -0.30690 C
O1 0.18823 0.74773 -0.30500 O
O2 0.12680 1.04075 -0.36125 O
C6 0.15545 1.07105 -0.43410 C
C7 0.12075 1.27075 -0.47650 C
C8 0.24625 1.07225 -0.38000 C
C9 0.11950 0.92000 -0.51600 C
C10 0.15880 0.27740 -0.09640 C
O3 0.16700 0.15855 -0.03310 O
C11 0.22180 0.30855 -0.12860 C
Cl1 0.28793 0.11118 -0.09645 Cl
C12 -0.01525 0.19805 -0.15400 C
O4 -0.00805 0.08365 -0.20650 O
O5 -0.07150 0.19060 -0.12625 O
C13 -0.12750 0.03250 -0.16600 C
H1 0.10150 0.49465 -0.25895 H
H2 0.06005 0.37395 -0.03400 H
H3 0.00758 0.67032 -0.10320 H
H4 -0.07237 0.53212 -0.15330 H
H5 0.18467 0.69692 -0.14440 H
H6 0.11545 0.78210 -0.12185 H
H7 0.13550 1.30955 -0.52840 H
H8 0.14220 1.36745 -0.41995 H
H9 0.06020 1.26595 -0.50920 H
H10 0.26430 1.09280 -0.43105 H
H11 0.26680 1.18005 -0.32930 H
H12 0.26725 0.94580 -0.34470 H
H13 0.13872 0.94087 -0.56540 H
H14 0.05920 0.93105 -0.55210 H
H15 0.13588 0.78857 -0.48475 H
H16 0.19385 0.32810 -0.20380 H
H17 0.25400 0.42710 -0.09355 H
H18 -0.16655 0.04215 -0.14030 H
H19 -0.15765 0.03900 -0.24200 H
H20 -0.09765 -0.09275 -0.14340 H
